data_1528454
loop_
_publ_author_name
'Dubey, B.L.'
'Gard, J.A.'
'Glasser, F.P.'
'West, A.R.'

_publ_section_title
;
 Synthesis, structure and stability of phases in the system Li2 O-Pd-O2
;
_journal_name_full 'Journal of Solid State Chemistry'
_journal_page_first 329
_journal_page_last 334
_journal_volume 6
_journal_year 1973
_chemical_formula_sum 'Li2 O2 Pd'
_chemical_name_systematic 'Li2 Pd O2'
_space_group_IT_number 71
_symmetry_space_group_name_Hall '-I 2 2'
_symmetry_space_group_name_H-M 'I m m m'
_cell_angle_alpha 90
_cell_angle_beta 90
_cell_angle_gamma 90
_cell_formula_units_Z 2
_cell_length_a 3.74
_cell_length_b 2.975
_cell_length_c 9.354
_cell_volume 104.077
_citation_journal_id_ASTM JSSCBI
_cod_data_source_file Dubey_JSSCBI_1973_1989.cif
_cod_data_source_block Li2O2Pd1
_cod_original_cell_volume 104.0773
_cod_original_formula_sum 'Li2 O2 Pd1'
_cod_database_code 1528454

loop_
_symmetry_equiv_pos_as_xyz
x,y,z
-x,-y,z
x,-y,-z
-x,y,-z
-x,-y,-z
x,y,-z
-x,y,z
x,-y,z
x+1/2,y+1/2,z+1/2
-x+1/2,-y+1/2,z+1/2
x+1/2,-y+1/2,-z+1/2
-x+1/2,y+1/2,-z+1/2
-x+1/2,-y+1/2,-z+1/2
x+1/2,y+1/2,-z+1/2
-x+1/2,y+1/2,z+1/2
x+1/2,-y+1/2,z+1/2

loop_
_atom_site_label
_atom_site_type_symbol
_atom_site_fract_x
_atom_site_fract_y
_atom_site_fract_z
_atom_site_occupancy
_atom_site_U_iso_or_equiv
Pd1 Pd+2 0 0 0 1 0.0
Li1 Li+1 0 0 0.265 1 0.0
O1 O-2 0 0.5 0.143 1 0.0
